data_1502005
loop_
_publ_author_name
'Bhandari, Manojkumar R.'
'Yousufuddin, Muhammed'
'Lovely, Carl J.'

_publ_section_title
;
 Diversity-oriented approach to pyrrole-imidazole alkaloid frameworks.
;
_journal_issue 6
_journal_name_full 'Organic letters'
_journal_page_first 1382
_journal_page_last 1385
_journal_paper_doi 10.1021/ol200067e
_journal_volume 13
_journal_year 2011
_chemical_formula_sum 'C13 H14 N4 O4 S'
_chemical_formula_weight 322.34
_chemical_name_systematic
; 
 ? 
;
_space_group_IT_number 14
_symmetry_cell_setting monoclinic
_symmetry_space_group_name_Hall '-P 2ybc'
_symmetry_space_group_name_H-M 'P 1 21/c 1'
_atom_sites_solution_hydrogens geom
_atom_sites_solution_primary direct
_atom_sites_solution_secondary difmap
_audit_creation_method SHELXL-97
_cell_angle_alpha 90.00
_cell_angle_beta 103.887(2)
_cell_angle_gamma 90.00
_cell_formula_units_Z 4
_cell_length_a 9.7942(9)
_cell_length_b 12.2796(12)
_cell_length_c 12.1120(12)
_cell_measurement_reflns_used 4795
_cell_measurement_temperature 100(2)
_cell_measurement_theta_max 28.28
_cell_measurement_theta_min 2.40
_cell_volume 1414.1(2)
_computing_cell_refinement 'Bruker SMART'
_computing_data_collection 'Bruker SMART'
_computing_data_reduction 'Bruker SAINT'
_computing_molecular_graphics 'Bruker SHELXTL'
_computing_publication_material 'Bruker SHELXTL'
_computing_structure_refinement 'SHELXL-97 (Sheldrick, 1997)'
_computing_structure_solution 'SHELXS-97 (Sheldrick, 1990)'
_diffrn_ambient_temperature 100(2)
_diffrn_measured_fraction_theta_full 0.971
_diffrn_measured_fraction_theta_max 0.971
_diffrn_measurement_device_type 'CCD area detector'
_diffrn_measurement_method 'phi and omega scans'
_diffrn_radiation_monochromator graphite
_diffrn_radiation_source 'fine-focus sealed tube'
_diffrn_radiation_type MoK\a
_diffrn_radiation_wavelength 0.71073
_diffrn_reflns_av_R_equivalents 0.0556
_diffrn_reflns_av_sigmaI/netI 0.0450
_diffrn_reflns_limit_h_max 13
_diffrn_reflns_limit_h_min -10
_diffrn_reflns_limit_k_max 13
_diffrn_reflns_limit_k_min -16
_diffrn_reflns_limit_l_max 16
_diffrn_reflns_limit_l_min -13
_diffrn_reflns_number 9246
_diffrn_reflns_theta_full 28.32
_diffrn_reflns_theta_max 28.32
_diffrn_reflns_theta_min 2.14
_exptl_absorpt_coefficient_mu 0.254
_exptl_absorpt_correction_type none
_exptl_crystal_colour colorless
_exptl_crystal_density_diffrn 1.514
_exptl_crystal_density_method 'not measured'
_exptl_crystal_description prism
_exptl_crystal_F_000 672
_exptl_crystal_size_max 0.25
_exptl_crystal_size_mid 0.20
_exptl_crystal_size_min 0.15
_refine_diff_density_max 0.453
_refine_diff_density_min -0.333
_refine_diff_density_rms 0.087
_refine_ls_extinction_method none
_refine_ls_goodness_of_fit_ref 1.096
_refine_ls_hydrogen_treatment constr
_refine_ls_matrix_type full
_refine_ls_number_parameters 201
_refine_ls_number_reflns 3412
_refine_ls_number_restraints 0
_refine_ls_restrained_S_all 1.096
_refine_ls_R_factor_all 0.0512
_refine_ls_R_factor_gt 0.0432
_refine_ls_shift/su_max 0.001
_refine_ls_shift/su_mean 0.000
_refine_ls_structure_factor_coef Fsqd
_refine_ls_weighting_details 'calc w=1/[\s^2^(Fo^2^)+(0.0716P)^2^+0.1478P] where P=(Fo^2^+2Fc^2^)/3'
_refine_ls_weighting_scheme calc
_refine_ls_wR_factor_gt 0.1137
_refine_ls_wR_factor_ref 0.1189
_reflns_number_gt 2923
_reflns_number_total 3412
_reflns_threshold_expression >2sigma(I)
_cod_data_source_file ol200067e_si_001.cif
_cod_data_source_block manoj1m
_cod_depositor_comments
;
The following automatic conversions were performed:

'_symmetry_cell_setting' value 'Monoclinic' changed to 'monoclinic'
according to /home/saulius/struct/CIF-dictionaries/cif_core.dic
dictionary named 'cif_core.dic' version 2.4.1 from 2010-06-29.

Automatic conversion script
Id: cif_fix_values 1715 2011-07-08 13:25:40Z adriana 
;
_cod_original_sg_symbol_H-M P2(1)/c
_cod_database_code 1502005

loop_
_symmetry_equiv_pos_as_xyz
'x, y, z'
'-x, y+1/2, -z+1/2'
'-x, -y, -z'
'x, -y-1/2, z-1/2'

loop_
_atom_site_label
_atom_site_type_symbol
_atom_site_fract_x
_atom_site_fract_y
_atom_site_fract_z
_atom_site_U_iso_or_equiv
_atom_site_adp_type
_atom_site_occupancy
_atom_site_symmetry_multiplicity
_atom_site_calc_flag
_atom_site_refinement_flags
S1 S 0.49800(4) 0.18805(3) 1.01090(3) 0.02372(13) Uani 1 1 d .
O1 O 0.51178(12) 0.16698(9) 1.12843(9) 0.0295(3) Uani 1 1 d .
O2 O 0.36534(11) 0.19965(10) 0.93254(10) 0.0327(3) Uani 1 1 d .
O3 O 1.06053(11) 0.74196(9) 1.19600(9) 0.0288(3) Uani 1 1 d .
O4 O 1.03493(14) 0.91217(10) 1.13651(10) 0.0390(3) Uani 1 1 d .
N1 N 0.59007(13) 0.10020(10) 0.96239(10) 0.0252(3) Uani 1 1 d .
N2 N 0.57698(13) 0.31053(10) 1.00623(10) 0.0239(3) Uani 1 1 d .
N3 N 0.64029(13) 0.46549(11) 0.93691(11) 0.0276(3) Uani 1 1 d .
N4 N 0.88480(12) 0.67007(9) 0.98988(10) 0.0204(3) Uani 1 1 d .
C1 C 0.72373(16) 0.06520(13) 1.03864(14) 0.0306(3) Uani 1 1 d .
H1A H 0.7586 0.0003 1.0071 0.046 Uiso 1 1 calc R
H1B H 0.7084 0.0481 1.1138 0.046 Uiso 1 1 calc R
H1C H 0.7931 0.1239 1.0457 0.046 Uiso 1 1 calc R
C2 C 0.59238(19) 0.10999(15) 0.84168(14) 0.0359(4) Uani 1 1 d .
H2A H 0.6572 0.1683 0.8328 0.054 Uiso 1 1 calc R
H2B H 0.4977 0.1271 0.7965 0.054 Uiso 1 1 calc R
H2C H 0.6238 0.0410 0.8154 0.054 Uiso 1 1 calc R
C3 C 0.69569(15) 0.34671(12) 1.08345(12) 0.0241(3) Uani 1 1 d .
H3 H 0.7419 0.3122 1.1525 0.029 Uiso 1 1 calc R
C4 C 0.54970(16) 0.38538(12) 0.91890(13) 0.0275(3) Uani 1 1 d .
H4 H 0.4740 0.3795 0.8534 0.033 Uiso 1 1 calc R
C5 C 0.73347(15) 0.44179(12) 1.04101(12) 0.0227(3) Uani 1 1 d .
C6 C 0.85540(15) 0.50394(11) 1.10097(12) 0.0235(3) Uani 1 1 d .
H6 H 0.9010 0.4711 1.1711 0.028 Uiso 1 1 calc R
C7 C 0.91920(15) 0.59611(12) 1.08157(12) 0.0226(3) Uani 1 1 d .
C8 C 1.05475(16) 0.62838(13) 1.16225(13) 0.0279(3) Uani 1 1 d .
H8A H 1.0689 0.5825 1.2312 0.033 Uiso 1 1 calc R
H8B H 1.1332 0.6134 1.1259 0.033 Uiso 1 1 calc R
C9 C 1.01218(16) 0.81654(13) 1.11384(13) 0.0269(3) Uani 1 1 d .
C10 C 0.93532(14) 0.77623(12) 1.00398(12) 0.0229(3) Uani 1 1 d .
C11 C 0.88880(15) 0.83066(12) 0.90284(13) 0.0248(3) Uani 1 1 d .
H11 H 0.9071 0.9046 0.8882 0.030 Uiso 1 1 calc R
C12 C 0.80908(15) 0.75643(12) 0.82519(13) 0.0253(3) Uani 1 1 d .
H12 H 0.7646 0.7710 0.7479 0.030 Uiso 1 1 calc R
C13 C 0.80666(15) 0.65889(12) 0.88052(12) 0.0239(3) Uani 1 1 d .
H13 H 0.7589 0.5948 0.8483 0.029 Uiso 1 1 calc R

loop_
_atom_site_aniso_label
_atom_site_aniso_U_11
_atom_site_aniso_U_22
_atom_site_aniso_U_33
_atom_site_aniso_U_23
_atom_site_aniso_U_13
_atom_site_aniso_U_12
S1 0.0207(2) 0.0284(2) 0.0225(2) 0.00410(13) 0.00600(14) -0.00271(13)
O1 0.0315(6) 0.0351(6) 0.0239(6) 0.0051(4) 0.0106(4) -0.0007(4)
O2 0.0229(6) 0.0412(6) 0.0321(6) 0.0097(5) 0.0028(5) -0.0042(5)
O3 0.0290(6) 0.0334(6) 0.0230(5) -0.0054(4) 0.0040(4) -0.0085(4)
O4 0.0563(8) 0.0328(6) 0.0293(6) -0.0077(5) 0.0131(6) -0.0205(6)
N1 0.0267(6) 0.0263(6) 0.0228(6) -0.0004(5) 0.0064(5) -0.0039(5)
N2 0.0241(6) 0.0244(6) 0.0223(6) 0.0028(5) 0.0039(5) -0.0003(5)
N3 0.0254(6) 0.0290(7) 0.0262(6) 0.0046(5) 0.0020(5) -0.0011(5)
N4 0.0199(6) 0.0214(6) 0.0198(6) -0.0018(4) 0.0045(4) -0.0005(4)
C1 0.0275(8) 0.0287(8) 0.0357(9) 0.0002(6) 0.0077(6) 0.0010(6)
C2 0.0424(10) 0.0424(10) 0.0250(8) -0.0042(7) 0.0124(7) -0.0057(7)
C3 0.0261(7) 0.0252(7) 0.0200(7) -0.0015(5) 0.0036(5) 0.0010(6)
C4 0.0254(7) 0.0295(8) 0.0252(7) 0.0065(6) 0.0016(6) -0.0002(6)
C5 0.0238(7) 0.0243(7) 0.0199(7) 0.0004(5) 0.0051(5) 0.0034(5)
C6 0.0246(7) 0.0249(7) 0.0195(6) -0.0002(5) 0.0023(5) 0.0035(5)
C7 0.0232(7) 0.0253(7) 0.0186(7) -0.0018(5) 0.0036(5) 0.0031(5)
C8 0.0252(7) 0.0318(8) 0.0246(7) -0.0026(6) 0.0020(6) 0.0000(6)
C9 0.0286(8) 0.0314(8) 0.0233(7) -0.0040(6) 0.0113(6) -0.0096(6)
C10 0.0203(7) 0.0251(7) 0.0248(7) -0.0034(6) 0.0084(5) -0.0043(5)
C11 0.0235(7) 0.0251(7) 0.0277(7) -0.0004(6) 0.0098(6) -0.0027(5)
C12 0.0228(7) 0.0284(8) 0.0237(7) 0.0007(6) 0.0039(5) -0.0016(6)
C13 0.0217(7) 0.0262(7) 0.0222(7) -0.0024(5) 0.0017(5) -0.0010(5)

loop_
_atom_type_symbol
_atom_type_description
_atom_type_scat_dispersion_real
_atom_type_scat_dispersion_imag
_atom_type_scat_source
C C 0.0033 0.0016 'International Tables Vol C Tables 4.2.6.8 and 6.1.1.4'
H H 0.0000 0.0000 'International Tables Vol C Tables 4.2.6.8 and 6.1.1.4'
N N 0.0061 0.0033 'International Tables Vol C Tables 4.2.6.8 and 6.1.1.4'
O O 0.0106 0.0060 'International Tables Vol C Tables 4.2.6.8 and 6.1.1.4'
S S 0.1246 0.1234 'International Tables Vol C Tables 4.2.6.8 and 6.1.1.4'

loop_
_geom_angle_atom_site_label_1
_geom_angle_atom_site_label_2
_geom_angle_atom_site_label_3
_geom_angle
O2 S1 O1 122.64(7)
O2 S1 N1 109.09(7)
O1 S1 N1 108.53(7)
O2 S1 N2 103.88(6)
O1 S1 N2 105.07(7)
N1 S1 N2 106.42(6)
C9 O3 C8 117.44(12)
C2 N1 C1 115.03(13)
C2 N1 S1 116.90(11)
C1 N1 S1 117.34(10)
C4 N2 C3 106.40(12)
C4 N2 S1 127.60(11)
C3 N2 S1 125.40(10)
C4 N3 C5 105.29(12)
C13 N4 C10 108.23(12)
C13 N4 C7 132.03(12)
C10 N4 C7 119.74(12)
N1 C1 H1A 109.5
N1 C1 H1B 109.5
H1A C1 H1B 109.5
N1 C1 H1C 109.5
H1A C1 H1C 109.5
H1B C1 H1C 109.5
N1 C2 H2A 109.5
N1 C2 H2B 109.5
H2A C2 H2B 109.5
N1 C2 H2C 109.5
H2A C2 H2C 109.5
H2B C2 H2C 109.5
C5 C3 N2 106.34(12)
C5 C3 H3 126.8
N2 C3 H3 126.8
N3 C4 N2 112.02(13)
N3 C4 H4 124.0
N2 C4 H4 124.0
C3 C5 N3 109.94(13)
C3 C5 C6 121.71(13)
N3 C5 C6 128.35(13)
C7 C6 C5 135.73(14)
C7 C6 H6 112.1
C5 C6 H6 112.1
C6 C7 N4 130.39(13)
C6 C7 C8 119.05(13)
N4 C7 C8 110.44(12)
O3 C8 C7 113.96(12)
O3 C8 H8A 108.8
C7 C8 H8A 108.8
O3 C8 H8B 108.8
C7 C8 H8B 108.8
H8A C8 H8B 107.7
O4 C9 O3 118.41(14)
O4 C9 C10 124.36(15)
O3 C9 C10 117.22(13)
C11 C10 N4 108.34(12)
C11 C10 C9 129.82(14)
N4 C10 C9 121.60(13)
C10 C11 C12 107.06(13)
C10 C11 H11 126.5
C12 C11 H11 126.5
C13 C12 C11 108.10(13)
C13 C12 H12 125.9
C11 C12 H12 125.9
N4 C13 C12 108.25(13)
N4 C13 H13 125.9
C12 C13 H13 125.9

loop_
_geom_bond_atom_site_label_1
_geom_bond_atom_site_label_2
_geom_bond_distance
S1 O2 1.4203(11)
S1 O1 1.4211(11)
S1 N1 1.6052(13)
S1 N2 1.6984(13)
O3 C9 1.3516(19)
O3 C8 1.4507(18)
O4 C9 1.2144(19)
N1 C2 1.4725(19)
N1 C1 1.4734(19)
N2 C4 1.3782(19)
N2 C3 1.3791(18)
N3 C4 1.308(2)
N3 C5 1.3982(18)
N4 C13 1.3684(17)
N4 C10 1.3903(18)
N4 C7 1.4114(18)
C1 H1A 0.9800
C1 H1B 0.9800
C1 H1C 0.9800
C2 H2A 0.9800
C2 H2B 0.9800
C2 H2C 0.9800
C3 C5 1.362(2)
C3 H3 0.9500
C4 H4 0.9500
C5 C6 1.456(2)
C6 C7 1.341(2)
C6 H6 0.9500
C7 C8 1.5007(19)
C8 H8A 0.9900
C8 H8B 0.9900
C9 C10 1.450(2)
C10 C11 1.374(2)
C11 C12 1.405(2)
C11 H11 0.9500
C12 C13 1.375(2)
C12 H12 0.9500
C13 H13 0.9500
